data_4081040
loop_
_publ_author_name
'Knapp, Spring Melody M.'
'Sherbow, Tobias J.'
'Yelle, Robert B.'
'Juliette, J. Jerrick'
'Tyler, David R.'

_publ_section_title
;
 Catalytic Nitrile Hydration with [Ru(\h6-p-cymene)Cl2(PR2R&#x2032;)]
 Complexes: Secondary Coordination Sphere Effects with Phosphine Oxide and
 Phosphinite Ligands
;
_journal_issue 13
_journal_name_full Organometallics
_journal_page_first 3744
_journal_paper_doi 10.1021/om400380j
_journal_volume 32
_journal_year 2013
_chemical_formula_moiety 'C12 H21 Cl2 O1 P1 Ru1'
_chemical_formula_sum 'C12 H21 Cl2 O P Ru'
_chemical_formula_weight 384.25
_space_group_IT_number 14
_symmetry_cell_setting monoclinic
_symmetry_space_group_name_Hall '-P 2ybc'
_symmetry_space_group_name_H-M 'P 1 21/c 1'
_atom_sites_solution_hydrogens difmap
_atom_sites_solution_primary other
_audit_creation_date 13-01-16
_audit_creation_method CRYSTALS_ver_14.40
_cell_angle_alpha 90.0
_cell_angle_beta 102.054(2)
_cell_angle_gamma 90.0
_cell_formula_units_Z 8.00000
_cell_length_a 16.3969(4)
_cell_length_b 14.5413(3)
_cell_length_c 13.3305(2)
_cell_measurement_reflns_used 12180
_cell_measurement_temperature 110
_cell_measurement_theta_max 26.3435
_cell_measurement_theta_min 3.7755
_cell_volume 3108.34(11)
_computing_cell_refinement
;
CrysAlisPro, Agilent Technologies,
Version 1.171.36.21 (release 14-08-2012 CrysAlis171 .NET)
(compiled Sep 14 2012,17:21:16)
;
_computing_data_collection
;
CrysAlisPro, Agilent Technologies,
Version 1.171.36.21 (release 14-08-2012 CrysAlis171 .NET)
(compiled Sep 14 2012,17:21:16)
;
_computing_data_reduction
;
CrysAlisPro, Agilent Technologies,
Version 1.171.36.21 (release 14-08-2012 CrysAlis171 .NET)
(compiled Sep 14 2012,17:21:16)
;
_computing_publication_material 'CRYSTALS (Betteridge et al., 2003)'
_computing_structure_refinement 'CRYSTALS (Betteridge et al., 2003)'
_computing_structure_solution 'SIR92 (Altomare et al., 1994)'
_diffrn_ambient_temperature 110(2)
_diffrn_detector CCD
_diffrn_detector_area_resol_mean 10.3533
_diffrn_detector_type 'Oxford Diffraction Ruby CCD'
_diffrn_measured_fraction_theta_full 0.9961
_diffrn_measured_fraction_theta_max 0.9608
_diffrn_measurement_details
;
  1 omega  -21.00   89.00   1.0000   65.0000
omega____ theta____ kappa____ phi______ frames
    -       11.2176   19.0000  120.0000 110

  2 omega  -86.00   16.00   1.0000   65.0000
omega____ theta____ kappa____ phi______ frames
    -      -11.9208  -57.0000  -60.0000 102

  3 omega  -18.00    7.00   1.0000   65.0000
omega____ theta____ kappa____ phi______ frames
    -       11.2176   57.0000 -150.0000 25

  4 omega  -42.00   62.00   1.0000   65.0000
omega____ theta____ kappa____ phi______ frames
    -      -11.9208   57.0000  120.0000 104

  5 omega  -38.00   64.00   1.0000   65.0000
omega____ theta____ kappa____ phi______ frames
    -      -11.9208   37.0000   30.0000 102

;
_diffrn_measurement_device '\k-geometry diffractometer'
_diffrn_measurement_device_type 'Xcalibur, Ruby, Gemini ultra'
_diffrn_measurement_method '\w scans'
_diffrn_orient_matrix_UB_11 -0.0005113000
_diffrn_orient_matrix_UB_12 -0.0477844000
_diffrn_orient_matrix_UB_13 0.0106155000
_diffrn_orient_matrix_UB_21 0.0437628000
_diffrn_orient_matrix_UB_22 0.0008586000
_diffrn_orient_matrix_UB_23 0.0189840000
_diffrn_orient_matrix_UB_31 -0.0064299000
_diffrn_orient_matrix_UB_32 0.0098486000
_diffrn_orient_matrix_UB_33 0.0498594000
_diffrn_radiation_monochromator graphite
_diffrn_radiation_probe x-ray
_diffrn_radiation_source 'Enhance (Mo) X-ray Source'
_diffrn_radiation_type 'Mo K\a'
_diffrn_radiation_wavelength 0.7107
_diffrn_reflns_av_R_equivalents 0.0389
_diffrn_reflns_av_sigmaI/netI 0.0536
_diffrn_reflns_limit_h_max 20
_diffrn_reflns_limit_h_min -20
_diffrn_reflns_limit_k_max 18
_diffrn_reflns_limit_k_min -18
_diffrn_reflns_limit_l_max 16
_diffrn_reflns_limit_l_min -16
_diffrn_reflns_number 33791
_diffrn_reflns_theta_full 26.3154
_diffrn_reflns_theta_max 26.3435
_diffrn_reflns_theta_min 3.7755
_diffrn_source 'fine-focus sealed tube'
_diffrn_source_current 40
_diffrn_source_voltage 50
_diffrn_standards_decay_% <2%
_diffrn_standards_interval_count 50
_diffrn_standards_number 2
_exptl_absorpt_coefficient_mu 1.429
_exptl_absorpt_correction_T_max 1.00000
_exptl_absorpt_correction_T_min 0.97644
_exptl_absorpt_correction_type multi-scan
_exptl_absorpt_process_details
;
CrysAlisPro, Agilent Technologies,
Version 1.171.36.21 (release 14-08-2012 CrysAlis171 .NET)
(compiled Sep 14 2012,17:21:16)
Empirical absorption correction using spherical harmonics,
 implemented in SCALE3 ABSPACK scaling algorithm.
;
_exptl_crystal_colour 'pale red'
_exptl_crystal_density_diffrn 1.642
_exptl_crystal_density_method 'not measured'
_exptl_crystal_description rod
_exptl_crystal_F_000 1552
_exptl_crystal_size_max 0.1679
_exptl_crystal_size_mid 0.1083
_exptl_crystal_size_min 0.0690
_refine_diff_density_max 2.95
_refine_diff_density_min -1.89
_refine_ls_extinction_method None
_refine_ls_goodness_of_fit_ref 1.0162
_refine_ls_hydrogen_treatment noref
_refine_ls_matrix_type full
_refine_ls_number_parameters 307
_refine_ls_number_reflns 6360
_refine_ls_number_restraints 0
_refine_ls_R_factor_all 0.0499
_refine_ls_R_factor_gt 0.0397
_refine_ls_shift/su_max 0.0015219
_refine_ls_shift/su_mean 0.0000377
_refine_ls_structure_factor_coef Fsqd
_refine_ls_weighting_details
;
 Method= Modified Sheldrick 
 w=1/[\s^2^(F^2^) + ( 0.04P)^2^ + 9.68P] 
 ,where P=(max(Fo^2^,0) + 2Fc^2^)/3 
;
_refine_ls_weighting_scheme calc
_refine_ls_wR_factor_all 0.0926
_refine_ls_wR_factor_gt 0.0879
_refine_ls_wR_factor_ref 0.0926
_reflns_limit_h_max 20
_reflns_limit_h_min -20
_reflns_limit_k_max 18
_reflns_limit_k_min 0
_reflns_limit_l_max 16
_reflns_limit_l_min 0
_reflns_number_gt 5355
_reflns_number_total 6360
_reflns_threshold_expression I>2.0\s(I)
_oxford_diffrn_Wilson_B_factor 1.22
_oxford_diffrn_Wilson_scale 3.59
_oxford_refine_ls_r_factor_ref 0.0499
_oxford_refine_ls_scale 0.5425(8)
_oxford_reflns_number_all 6360
_oxford_reflns_threshold_expression_ref I>-10.0\s(I)
_cod_data_source_file om400380j_si_002.cif
_cod_data_source_block RuDMPO
_cod_depositor_comments
;
The following automatic conversions were performed:

'_atom_sites_solution_primary' value 'Other' changed to 'other'
according to /home/saulius/struct/CIF-dictionaries/cif_core.dic
dictionary named 'cif_core.dic' version 2.4.2 from
2011-04-26.

'_diffrn_radiation_probe' value 'X-ray' changed to
'x-ray' according to
/home/saulius/struct/CIF-dictionaries/cif_core.dic dictionary named
'cif_core.dic' version 2.4.2 from 2011-04-26.

Automatic conversion script
Id: cif_fix_values 1891 2012-01-12 08:04:46Z andrius 
;
_cod_original_cell_volume 3108.33(11)
_cod_original_sg_symbol_H-M 'P 21/c '
_cod_original_formula_sum 'C12 H21 Cl2 O1 P1 Ru1'
_cod_database_code 4081040

loop_
_symmetry_equiv_pos_as_xyz
x,y,z
-x,-y,-z
x,-y+1/2,z+1/2
-x,y+1/2,-z+1/2

loop_
_atom_site_label
_atom_site_type_symbol
_atom_site_fract_x
_atom_site_fract_y
_atom_site_fract_z
_atom_site_U_iso_or_equiv
_atom_site_occupancy
_atom_site_adp_type
Ru1 Ru 0.782373(18) 0.681062(19) 0.66930(2) 0.0121 1.0000 Uani
Cl2 Cl 0.66571(6) 0.68967(6) 0.75511(7) 0.0186 1.0000 Uani
Cl3 Cl 0.87062(6) 0.67242(6) 0.83729(7) 0.0206 1.0000 Uani
P4 P 0.79342(6) 0.83853(6) 0.68786(7) 0.0165 1.0000 Uani
O5 O 0.7345(2) 0.87928(19) 0.7601(2) 0.0307 1.0000 Uani
H51 H 0.7055 0.8388 0.7767 0.0459 1.0000 Uiso
C6 C 0.7644(3) 0.9063(3) 0.5739(3) 0.0363 1.0000 Uani
H63 H 0.7962 0.8887 0.5240 0.0540 1.0000 Uiso
H61 H 0.7743 0.9703 0.5919 0.0538 1.0000 Uiso
H62 H 0.7061 0.8976 0.5463 0.0538 1.0000 Uiso
C7 C 0.8935(3) 0.8840(3) 0.7472(4) 0.0422 1.0000 Uani
H71 H 0.9310 0.8706 0.7018 0.0630 1.0000 Uiso
H72 H 0.8874 0.9496 0.7538 0.0628 1.0000 Uiso
H73 H 0.9113 0.8549 0.8132 0.0632 1.0000 Uiso
C8 C 0.7387(3) 0.5451(3) 0.5965(3) 0.0194 1.0000 Uani
C9 C 0.6992(2) 0.6204(3) 0.5346(3) 0.0187 1.0000 Uani
C10 C 0.7507(2) 0.6861(2) 0.5013(3) 0.0170 1.0000 Uani
C11 C 0.8388(2) 0.6820(2) 0.5354(3) 0.0173 1.0000 Uani
C12 C 0.8769(2) 0.6116(3) 0.6016(3) 0.0186 1.0000 Uani
C13 C 0.8245(3) 0.5406(3) 0.6282(3) 0.0202 1.0000 Uani
H131 H 0.8480 0.4964 0.6804 0.0235 1.0000 Uiso
C14 C 0.9701(3) 0.6087(3) 0.6408(3) 0.0295 1.0000 Uani
H141 H 0.9815 0.5864 0.7096 0.0439 1.0000 Uiso
H142 H 0.9938 0.6690 0.6399 0.0435 1.0000 Uiso
H143 H 0.9946 0.5676 0.5990 0.0444 1.0000 Uiso
H111 H 0.8721 0.7327 0.5192 0.0209 1.0000 Uiso
H101 H 0.7260 0.7394 0.4639 0.0197 1.0000 Uiso
C15 C 0.6049(3) 0.6216(3) 0.5052(3) 0.0254 1.0000 Uani
C16 C 0.5762(3) 0.5461(3) 0.4244(3) 0.0350 1.0000 Uani
H161 H 0.5159 0.5457 0.4055 0.0520 1.0000 Uiso
H162 H 0.5975 0.5583 0.3626 0.0517 1.0000 Uiso
H163 H 0.5952 0.4860 0.4515 0.0517 1.0000 Uiso
C17 C 0.5685(3) 0.7147(3) 0.4693(3) 0.0314 1.0000 Uani
H172 H 0.5085 0.7108 0.4539 0.0469 1.0000 Uiso
H173 H 0.5867 0.7601 0.5215 0.0467 1.0000 Uiso
H171 H 0.5870 0.7323 0.4081 0.0469 1.0000 Uiso
H151 H 0.5847 0.6047 0.5665 0.0306 1.0000 Uiso
H81 H 0.7049 0.5024 0.6253 0.0231 1.0000 Uiso
Ru18 Ru 0.231288(18) 0.816111(19) 0.68897(2) 0.0130 1.0000 Uani
Cl19 Cl 0.31972(6) 0.82347(6) 0.85837(6) 0.0177 1.0000 Uani
Cl20 Cl 0.11340(6) 0.80848(6) 0.77289(7) 0.0200 1.0000 Uani
P21 P 0.24173(7) 0.65861(7) 0.70998(7) 0.0191 1.0000 Uani
O22 O 0.1836(2) 0.61862(18) 0.7838(2) 0.0283 1.0000 Uani
H221 H 0.1602 0.6651 0.7983 0.0434 1.0000 Uiso
C23 C 0.3419(3) 0.6113(3) 0.7669(4) 0.0343 1.0000 Uani
H233 H 0.3813 0.6275 0.7249 0.0505 1.0000 Uiso
H231 H 0.3603 0.6365 0.8339 0.0511 1.0000 Uiso
H232 H 0.3387 0.5452 0.7714 0.0509 1.0000 Uiso
C24 C 0.2115(3) 0.5904(3) 0.5957(3) 0.0266 1.0000 Uani
H241 H 0.2488 0.6033 0.5504 0.0395 1.0000 Uiso
H242 H 0.1555 0.6069 0.5621 0.0399 1.0000 Uiso
H243 H 0.2143 0.5262 0.6139 0.0398 1.0000 Uiso
C25 C 0.2106(3) 0.8058(3) 0.5215(3) 0.0202 1.0000 Uani
C26 C 0.1498(2) 0.8669(3) 0.5455(3) 0.0204 1.0000 Uani
C27 C 0.1789(2) 0.9458(3) 0.6070(3) 0.0194 1.0000 Uani
C28 C 0.2631(2) 0.9601(3) 0.6448(3) 0.0185 1.0000 Uani
C29 C 0.3238(2) 0.8956(3) 0.6260(3) 0.0207 1.0000 Uani
C30 C 0.2963(3) 0.8196(3) 0.5613(3) 0.0211 1.0000 Uani
H301 H 0.3357 0.7731 0.5496 0.0248 1.0000 Uiso
C31 C 0.4149(3) 0.9132(3) 0.6713(3) 0.0294 1.0000 Uani
C32 C 0.4444(3) 0.9899(5) 0.6083(4) 0.0572 1.0000 Uani
H321 H 0.5014 1.0058 0.6384 0.0849 1.0000 Uiso
H322 H 0.4101 1.0442 0.6046 0.0850 1.0000 Uiso
H323 H 0.4422 0.9672 0.5397 0.0848 1.0000 Uiso
C33 C 0.4691(3) 0.8287(4) 0.6790(4) 0.0502 1.0000 Uani
H333 H 0.5255 0.8442 0.7108 0.0746 1.0000 Uiso
H331 H 0.4499 0.7807 0.7181 0.0750 1.0000 Uiso
H332 H 0.4695 0.8058 0.6112 0.0750 1.0000 Uiso
H311 H 0.4181 0.9366 0.7408 0.0348 1.0000 Uiso
H281 H 0.2802 1.0121 0.6904 0.0216 1.0000 Uiso
H271 H 0.1390 0.9843 0.6318 0.0229 1.0000 Uiso
C34 C 0.0589(3) 0.8508(3) 0.5062(3) 0.0332 1.0000 Uani
H343 H 0.0293 0.8607 0.5599 0.0499 1.0000 Uiso
H342 H 0.0393 0.8939 0.4520 0.0501 1.0000 Uiso
H341 H 0.0501 0.7890 0.4801 0.0499 1.0000 Uiso
H251 H 0.1925 0.7505 0.4821 0.0238 1.0000 Uiso

loop_
_atom_site_aniso_label
_atom_site_aniso_U_11
_atom_site_aniso_U_22
_atom_site_aniso_U_33
_atom_site_aniso_U_23
_atom_site_aniso_U_13
_atom_site_aniso_U_12
Ru1 0.01621(16) 0.01001(15) 0.00955(14) 0.00001(10) 0.00170(11) 0.00083(11)
Cl2 0.0216(5) 0.0203(4) 0.0154(4) -0.0014(3) 0.0070(4) 0.0008(4)
Cl3 0.0258(5) 0.0201(4) 0.0127(4) -0.0023(3) -0.0032(4) 0.0032(4)
P4 0.0214(5) 0.0108(4) 0.0172(5) -0.0002(4) 0.0037(4) 0.0009(4)
O5 0.048(2) 0.0158(14) 0.0340(16) -0.0018(12) 0.0215(15) 0.0003(13)
C6 0.069(4) 0.017(2) 0.024(2) 0.0048(17) 0.011(2) 0.004(2)
C7 0.033(3) 0.021(2) 0.069(4) -0.007(2) 0.002(2) -0.0040(19)
C8 0.035(2) 0.0148(18) 0.0105(16) -0.0053(14) 0.0107(16) -0.0088(16)
C9 0.023(2) 0.0225(19) 0.0097(16) -0.0046(14) 0.0016(15) -0.0011(16)
C10 0.025(2) 0.0167(18) 0.0093(16) 0.0010(14) 0.0024(15) 0.0005(15)
C11 0.024(2) 0.0176(18) 0.0128(16) -0.0033(14) 0.0090(15) -0.0018(15)
C12 0.023(2) 0.0165(18) 0.0169(18) -0.0042(15) 0.0049(15) 0.0036(15)
C13 0.035(2) 0.0140(17) 0.0116(17) -0.0036(14) 0.0059(16) 0.0057(16)
C14 0.022(2) 0.034(2) 0.032(2) 0.0013(19) 0.0055(18) 0.0091(18)
C15 0.023(2) 0.040(2) 0.0134(18) -0.0040(17) 0.0049(16) -0.0061(18)
C16 0.031(2) 0.047(3) 0.023(2) -0.008(2) -0.0021(18) -0.014(2)
C17 0.019(2) 0.049(3) 0.026(2) -0.002(2) 0.0028(18) 0.004(2)
Ru18 0.01681(16) 0.01201(15) 0.00943(14) -0.00095(10) 0.00112(11) 0.00151(11)
Cl19 0.0240(5) 0.0164(4) 0.0110(4) -0.0002(3) 0.0000(3) 0.0025(4)
Cl20 0.0212(5) 0.0189(4) 0.0208(4) 0.0016(4) 0.0065(4) 0.0005(4)
P21 0.0284(5) 0.0126(4) 0.0154(4) -0.0017(4) 0.0027(4) 0.0033(4)
O22 0.0483(19) 0.0149(13) 0.0249(15) 0.0012(12) 0.0147(14) 0.0013(13)
C23 0.034(3) 0.019(2) 0.043(3) -0.0051(19) -0.006(2) 0.0089(18)
C24 0.043(3) 0.0164(19) 0.0205(19) -0.0059(16) 0.0063(18) 0.0001(18)
C25 0.028(2) 0.0217(19) 0.0085(16) -0.0002(14) -0.0021(15) -0.0009(16)
C26 0.023(2) 0.024(2) 0.0115(17) 0.0054(15) -0.0018(15) -0.0001(16)
C27 0.025(2) 0.0180(18) 0.0163(17) 0.0071(15) 0.0062(16) 0.0049(16)
C28 0.028(2) 0.0151(18) 0.0133(17) 0.0016(14) 0.0053(15) -0.0016(15)
C29 0.020(2) 0.032(2) 0.0096(16) 0.0012(15) 0.0033(15) 0.0006(17)
C30 0.026(2) 0.025(2) 0.0136(17) 0.0013(15) 0.0068(16) 0.0062(17)
C31 0.019(2) 0.051(3) 0.0184(19) -0.0026(19) 0.0055(16) -0.005(2)
C32 0.030(3) 0.097(5) 0.044(3) 0.012(3) 0.007(2) -0.031(3)
C33 0.016(2) 0.083(4) 0.049(3) -0.021(3) 0.001(2) 0.011(2)
C34 0.025(2) 0.044(3) 0.027(2) 0.007(2) -0.0042(18) -0.001(2)

loop_
_atom_type_symbol
_atom_type_scat_dispersion_real
_atom_type_scat_dispersion_imag
_atom_type_scat_Cromer_Mann_a1
_atom_type_scat_Cromer_Mann_b1
_atom_type_scat_Cromer_Mann_a2
_atom_type_scat_Cromer_Mann_b2
_atom_type_scat_Cromer_Mann_a3
_atom_type_scat_Cromer_Mann_b3
_atom_type_scat_Cromer_Mann_a4
_atom_type_scat_Cromer_Mann_b4
_atom_type_scat_Cromer_Mann_c
_atom_type_scat_source
C 0.0033 0.0016 2.3100 20.8439 1.0200 10.2075 1.5886 0.5687 0.8650 51.6512 0.2156 'International Tables Vol C 4.2.6.8 and 6.1.1.4'
H 0.0000 0.0000 0.4930 10.5109 0.3229 26.1257 0.1402 3.1424 0.0408 57.7998 0.0030 'International Tables Vol C 4.2.6.8 and 6.1.1.4'
O 0.0106 0.0060 3.0485 13.2771 2.2868 5.7011 1.5463 0.3239 0.8670 32.9089 0.2508 'International Tables Vol C 4.2.6.8 and 6.1.1.4'
P 0.1023 0.0942 6.4345 1.9067 4.1791 27.1570 1.7800 0.5260 1.4908 68.1645 1.1149 'International Tables Vol C 4.2.6.8 and 6.1.1.4'
Cl 0.1484 0.1585 11.4604 0.0104 7.1964 1.1662 6.2556 18.5194 1.6455 47.7784 -9.5574 'International Tables Vol C 4.2.6.8 and 6.1.1.4'
Ru -1.2594 0.8363 19.2674 0.8085 12.9182 8.4347 4.8634 24.7997 1.5676 94.2928 5.3787 'International Tables Vol C 4.2.6.8 and 6.1.1.4'

loop_
_exptl_crystal_face_index_h
_exptl_crystal_face_index_k
_exptl_crystal_face_index_l
_exptl_crystal_face_perp_dist
_exptl_oxdiff_crystal_face_indexfrac_h
_exptl_oxdiff_crystal_face_indexfrac_k
_exptl_oxdiff_crystal_face_indexfrac_l
_exptl_oxdiff_crystal_face_x
_exptl_oxdiff_crystal_face_y
_exptl_oxdiff_crystal_face_z
1 0 0 0.0691 0.9988 -0.0000 -0.0002 -0.0005 0.0437 -0.0064
1 1 -1 0.0510 0.9985 0.9962 -1.0000 -0.0587 0.0256 -0.0465
1 -2 -1 0.0316 0.9922 -1.9953 -1.0021 0.0842 0.0227 -0.0760
1 0 -1 0.0554 0.9987 -0.0003 -0.9988 -0.0111 0.0247 -0.0562
-1 0 1 0.0135 -0.9987 0.0003 0.9988 0.0111 -0.0247 0.0562
0 -1 1 0.0271 0.0003 -0.9984 0.9984 0.0583 0.0181 0.0399
0 1 -1 0.0586 -0.0003 0.9984 -0.9984 -0.0583 -0.0181 -0.0399
0 1 1 0.0242 0.0056 0.9963 0.9989 -0.0370 0.0201 0.0596
-1 0 0 0.0659 -0.9988 0.0000 0.0002 0.0005 -0.0437 0.0064

loop_
_geom_angle_atom_site_label_1
_geom_angle_atom_site_label_2
_geom_angle_atom_site_label_3
_geom_angle
_geom_angle_publ_flag
Cl2 Ru1 Cl3 86.79(3) yes
Cl2 Ru1 P4 87.15(3) yes
Cl3 Ru1 P4 86.18(3) yes
Cl2 Ru1 C8 92.15(10) yes
Cl3 Ru1 C8 115.53(10) yes
P4 Ru1 C8 158.22(10) yes
Cl2 Ru1 C9 89.45(10) yes
Cl3 Ru1 C9 152.85(10) yes
P4 Ru1 C9 120.49(10) yes
C8 Ru1 C9 37.73(14) yes
Cl2 Ru1 C10 115.94(10) yes
Cl3 Ru1 C10 157.27(11) yes
P4 Ru1 C10 94.18(10) yes
C8 Ru1 C10 66.61(13) yes
C9 Ru1 C10 37.36(14) yes
Cl2 Ru1 C11 153.92(11) yes
Cl3 Ru1 C11 119.24(11) yes
P4 Ru1 C11 92.56(10) yes
C8 Ru1 C11 78.65(13) yes
C9 Ru1 C11 68.29(14) yes
Cl2 Ru1 C12 155.56(10) yes
Cl3 Ru1 C12 91.12(10) yes
P4 Ru1 C12 117.03(10) yes
C8 Ru1 C12 66.87(14) yes
C9 Ru1 C12 81.39(14) yes
Cl2 Ru1 C13 118.14(11) yes
Cl3 Ru1 C13 91.36(10) yes
P4 Ru1 C13 154.45(11) yes
C8 Ru1 C13 35.69(15) yes
C9 Ru1 C13 66.92(14) yes
C10 Ru1 C11 38.04(14) yes
C10 Ru1 C12 68.45(14) yes
C11 Ru1 C12 37.61(14) yes
C10 Ru1 C13 78.56(13) yes
C11 Ru1 C13 66.58(13) yes
C12 Ru1 C13 37.51(14) yes
Ru1 P4 O5 112.69(11) yes
Ru1 P4 C6 117.03(15) yes
O5 P4 C6 102.6(2) yes
Ru1 P4 C7 117.26(16) yes
O5 P4 C7 102.0(2) yes
C6 P4 C7 103.2(2) yes
P4 O5 H51 110.7 no
P4 C6 H63 110.8 no
P4 C6 H61 108.6 no
H63 C6 H61 110.0 no
P4 C6 H62 108.6 no
H63 C6 H62 109.9 no
H61 C6 H62 108.9 no
P4 C7 H71 107.0 no
P4 C7 H72 107.6 no
H71 C7 H72 110.4 no
P4 C7 H73 108.4 no
H71 C7 H73 111.7 no
H72 C7 H73 111.6 no
Ru1 C8 C9 69.2(2) yes
Ru1 C8 C13 72.5(2) yes
C9 C8 C13 121.2(3) yes
Ru1 C8 H81 123.5 no
C9 C8 H81 119.3 no
C13 C8 H81 118.8 no
Ru1 C9 C8 73.1(2) yes
Ru1 C9 C10 71.0(2) yes
C8 C9 C10 118.0(3) yes
Ru1 C9 C15 129.2(3) yes
C8 C9 C15 118.1(3) yes
C10 C9 C15 123.9(3) yes
Ru1 C10 C9 71.6(2) yes
Ru1 C10 C11 70.3(2) yes
C9 C10 C11 120.4(3) yes
Ru1 C10 H101 122.7 no
C9 C10 H101 119.7 no
C11 C10 H101 119.2 no
Ru1 C11 C10 71.6(2) yes
Ru1 C11 C12 72.0(2) yes
C10 C11 C12 121.2(3) yes
Ru1 C11 H111 122.9 no
C10 C11 H111 118.6 no
C12 C11 H111 119.8 no
Ru1 C12 C11 70.4(2) yes
Ru1 C12 C13 73.6(2) yes
C11 C12 C13 117.8(3) yes
Ru1 C12 C14 128.4(3) yes
C11 C12 C14 121.4(4) yes
C13 C12 C14 120.7(3) yes
Ru1 C13 C12 68.9(2) yes
Ru1 C13 C8 71.8(2) yes
C12 C13 C8 121.0(3) yes
Ru1 C13 H131 121.6 no
C12 C13 H131 119.2 no
C8 C13 H131 118.5 no
C12 C14 H141 108.8 no
C12 C14 H142 110.6 no
H141 C14 H142 108.9 no
C12 C14 H143 109.4 no
H141 C14 H143 109.0 no
H142 C14 H143 110.1 no
C9 C15 C16 108.6(3) yes
C9 C15 C17 114.0(4) yes
C16 C15 C17 111.8(4) yes
C9 C15 H151 106.7 no
C16 C15 H151 107.4 no
C17 C15 H151 108.0 no
C15 C16 H161 109.5 no
C15 C16 H162 110.5 no
H161 C16 H162 107.9 no
C15 C16 H163 110.6 no
H161 C16 H163 108.8 no
H162 C16 H163 109.5 no
C15 C17 H172 109.4 no
C15 C17 H173 110.0 no
H172 C17 H173 110.0 no
C15 C17 H171 109.4 no
H172 C17 H171 108.9 no
H173 C17 H171 109.1 no
Cl19 Ru18 Cl20 87.22(3) yes
Cl19 Ru18 P21 85.17(3) yes
Cl20 Ru18 P21 86.84(4) yes
Cl19 Ru18 C25 152.78(11) yes
Cl20 Ru18 C25 119.81(11) yes
P21 Ru18 C25 92.73(10) yes
Cl19 Ru18 C26 157.85(10) yes
Cl20 Ru18 C26 91.04(11) yes
P21 Ru18 C26 116.80(11) yes
C25 Ru18 C26 37.59(14) yes
Cl19 Ru18 C27 120.57(10) yes
Cl20 Ru18 C27 90.14(10) yes
P21 Ru18 C27 153.93(10) yes
C25 Ru18 C27 66.52(14) yes
C26 Ru18 C27 37.31(14) yes
Cl19 Ru18 C28 94.36(10) yes
Cl20 Ru18 C28 114.23(10) yes
P21 Ru18 C28 158.90(10) yes
C25 Ru18 C28 78.08(14) yes
C26 Ru18 C28 66.31(14) yes
Cl19 Ru18 C29 90.38(10) yes
Cl20 Ru18 C29 151.04(11) yes
P21 Ru18 C29 121.72(11) yes
C25 Ru18 C29 67.70(14) yes
C26 Ru18 C29 80.54(14) yes
Cl19 Ru18 C30 115.52(11) yes
Cl20 Ru18 C30 157.26(11) yes
P21 Ru18 C30 94.69(11) yes
C25 Ru18 C30 37.50(15) yes
C26 Ru18 C30 68.00(14) yes
C27 Ru18 C28 35.60(14) yes
C27 Ru18 C29 66.45(14) yes
C28 Ru18 C29 37.20(14) yes
C27 Ru18 C30 78.55(14) yes
C28 Ru18 C30 66.45(14) yes
C29 Ru18 C30 37.56(14) yes
Ru18 P21 O22 113.14(11) yes
Ru18 P21 C23 118.00(15) yes
O22 P21 C23 102.0(2) yes
Ru18 P21 C24 116.34(14) yes
O22 P21 C24 102.99(18) yes
C23 P21 C24 102.3(2) yes
P21 O22 H221 102.2 no
P21 C23 H233 108.9 no
P21 C23 H231 109.3 no
H233 C23 H231 109.2 no
P21 C23 H232 110.6 no
H233 C23 H232 109.2 no
H231 C23 H232 109.6 no
P21 C24 H241 109.0 no
P21 C24 H242 108.8 no
H241 C24 H242 109.2 no
P21 C24 H243 109.3 no
H241 C24 H243 110.1 no
H242 C24 H243 110.4 no
Ru18 C25 C26 72.2(2) yes
Ru18 C25 C30 71.2(2) yes
C26 C25 C30 121.2(3) yes
Ru18 C25 H251 124.9 no
C26 C25 H251 119.3 no
C30 C25 H251 119.3 no
Ru18 C26 C25 70.2(2) yes
Ru18 C26 C27 72.8(2) yes
C25 C26 C27 117.6(3) yes
Ru18 C26 C34 128.9(3) yes
C25 C26 C34 121.3(4) yes
C27 C26 C34 121.1(4) yes
Ru18 C27 C26 69.9(2) yes
Ru18 C27 C28 72.5(2) yes
C26 C27 C28 121.2(3) yes
Ru18 C27 H271 122.1 no
C26 C27 H271 119.2 no
C28 C27 H271 118.8 no
Ru18 C28 C27 71.9(2) yes
Ru18 C28 C29 69.2(2) yes
C27 C28 C29 121.1(3) yes
Ru18 C28 H281 127.4 no
C27 C28 H281 118.7 no
C29 C28 H281 119.9 no
Ru18 C29 C28 73.6(2) yes
Ru18 C29 C30 70.5(2) yes
C28 C29 C30 118.3(3) yes
Ru18 C29 C31 129.6(3) yes
C28 C29 C31 119.0(4) yes
C30 C29 C31 122.6(4) yes
Ru18 C30 C29 71.9(2) yes
Ru18 C30 C25 71.3(2) yes
C29 C30 C25 120.4(3) yes
Ru18 C30 H301 123.9 no
C29 C30 H301 120.2 no
C25 C30 H301 119.0 no
C29 C31 C32 107.6(4) yes
C29 C31 C33 114.1(4) yes
C32 C31 C33 112.4(4) yes
C29 C31 H311 106.9 no
C32 C31 H311 107.7 no
C33 C31 H311 107.7 no
C31 C32 H321 109.6 no
C31 C32 H322 112.1 no
H321 C32 H322 109.2 no
C31 C32 H323 108.4 no
H321 C32 H323 108.5 no
H322 C32 H323 109.0 no
C31 C33 H333 109.8 no
C31 C33 H331 111.9 no
H333 C33 H331 109.0 no
C31 C33 H332 109.7 no
H333 C33 H332 107.5 no
H331 C33 H332 108.9 no
C26 C34 H343 109.9 no
C26 C34 H342 108.3 no
H343 C34 H342 108.9 no
C26 C34 H341 109.6 no
H343 C34 H341 110.5 no
H342 C34 H341 109.6 no

loop_
_geom_bond_atom_site_label_1
_geom_bond_atom_site_label_2
_geom_bond_distance
_geom_bond_publ_flag
Ru1 Cl2 2.4284(9) yes
Ru1 Cl3 2.4023(9) yes
Ru1 P4 2.3062(10) yes
Ru1 C8 2.252(4) yes
Ru1 C9 2.200(4) yes
Ru1 C10 2.192(3) yes
Ru1 C11 2.175(4) yes
Ru1 C12 2.196(4) yes
Ru1 C13 2.259(4) yes
P4 O5 1.612(3) yes
P4 C6 1.790(4) yes
P4 C7 1.792(5) yes
O5 H51 0.817 no
C6 H63 0.961 no
C6 H61 0.966 no
C6 H62 0.960 no
C7 H71 0.969 no
C7 H72 0.965 no
C7 H73 0.966 no
C8 C9 1.440(5) yes
C8 C13 1.382(6) yes
C8 H81 0.966 no
C9 C10 1.407(5) yes
C9 C15 1.514(6) yes
C10 C11 1.423(5) yes
C10 H101 0.964 no
C11 C12 1.409(5) yes
C11 H111 0.969 no
C12 C13 1.434(6) yes
C12 C14 1.509(6) yes
C13 H131 0.967 no
C14 H141 0.954 no
C14 H142 0.960 no
C14 H143 0.959 no
C15 C16 1.541(6) yes
C15 C17 1.516(6) yes
C15 H151 0.975 no
C16 H161 0.967 no
C16 H162 0.975 no
C16 H163 0.973 no
C17 H172 0.964 no
C17 H173 0.961 no
C17 H171 0.962 no
Ru18 Cl19 2.4178(9) yes
Ru18 Cl20 2.4297(10) yes
Ru18 P21 2.3094(10) yes
Ru18 C25 2.191(3) yes
Ru18 C26 2.218(4) yes
Ru18 C27 2.257(4) yes
Ru18 C28 2.265(4) yes
Ru18 C29 2.207(4) yes
Ru18 C30 2.189(4) yes
P21 O22 1.614(3) yes
P21 C23 1.796(4) yes
P21 C24 1.799(4) yes
O22 H221 0.820 no
C23 H233 0.968 no
C23 H231 0.954 no
C23 H232 0.964 no
C24 H241 0.963 no
C24 H242 0.964 no
C24 H243 0.963 no
C25 C26 1.421(6) yes
C25 C30 1.408(6) yes
C25 H251 0.974 no
C26 C27 1.432(5) yes
C26 C34 1.492(6) yes
C27 C28 1.382(6) yes
C27 H271 0.971 no
C28 C29 1.427(5) yes
C28 H281 0.974 no
C29 C30 1.415(5) yes
C29 C31 1.512(5) yes
C30 H301 0.970 no
C31 C32 1.534(7) yes
C31 C33 1.507(7) yes
C31 H311 0.978 no
C32 H321 0.965 no
C32 H322 0.965 no
C32 H323 0.965 no
C33 H333 0.960 no
C33 H331 0.963 no
C33 H332 0.964 no
C34 H343 0.955 no
C34 H342 0.960 no
C34 H341 0.963 no
